data_7717486
loop_
_publ_author_name
'Zi&#xf3;&#x142;kowska, Aleksandra'
'Kruczy&#x144;ski, Tomasz'
'Gudat, Dietrich'
'Ponikiewski, &#x141;ukasz'

_publ_section_title
;
 Phosphanylphosphaalkenes as precursors for metallaphosphaalkene
 complexes.
;
_journal_issue 48
_journal_name_full 'Dalton transactions (Cambridge, England : 2003)'
_journal_page_first 19107
_journal_page_last 19111
_journal_paper_doi 10.1039/d4dt03012e
_journal_volume 53
_journal_year 2024
_chemical_formula_moiety 'C42 H60 N4 P4'
_chemical_formula_sum 'C42 H60 N4 P4'
_chemical_formula_weight 744.82
_space_group_IT_number 15
_space_group_name_Hall '-C 2yc'
_space_group_name_H-M_alt 'C 1 2/c 1'
_symmetry_cell_setting monoclinic
_symmetry_Int_Tables_number 15
_symmetry_space_group_name_Hall '-C 2yc'
_symmetry_space_group_name_H-M 'C 1 2/c 1'
_atom_sites_solution_hydrogens geom
_audit_conform_dict_location ftp://ftp.iucr.org/pub/cif_core.dic
_audit_conform_dict_name cif_core.dic
_audit_conform_dict_version 2.4.3
_audit_creation_date 2021-04-01T09:25:10-00:00
_audit_creation_method 'WinGX routine CIF_UPDATE'
_audit_update_record
;
2024-09-23 deposited with the CCDC.	2024-11-13 downloaded from the CCDC.
;
_cell_angle_alpha 90
_cell_angle_beta 106.613(8)
_cell_angle_gamma 90
_cell_formula_units_Z 4
_cell_length_a 17.1259(16)
_cell_length_b 10.8384(7)
_cell_length_c 23.062(2)
_cell_measurement_reflns_used 5682
_cell_measurement_temperature 120(2)
_cell_measurement_theta_max 27.80
_cell_measurement_theta_min 2.29
_cell_measurement_wavelength 0.71073
_cell_volume 4102.0(6)
_computing_cell_refinement
;
X-Area Recipe 1.33.0.0 (STOE, 2015)
;
_computing_data_collection
;
X-Area WinXpose 2.0.22.0 (STOE, 2016)
;
_computing_data_reduction
;
X-Area Integrate 1.72.0.0 (STOE, 2018)
X-Area X-Red32 1.63.4.0 (STOE, 2017) 
;
_computing_molecular_graphics 'Ortep for Windows (Farrugia, 2012)'
_computing_publication_material 'WinGX publication routines (Farrugia, 2012)'
_computing_structure_refinement 'SHELXL-2018/1 (Sheldrick, 2018)'
_computing_structure_solution 'SHELXT 2014/5 (Sheldrick, 2014)'
_diffrn_ambient_temperature 120(2)
_diffrn_detector 'image plate (34 cm diameter)'
_diffrn_detector_area_resol_mean 6.67
_diffrn_detector_type 'STOE Imaging Plate'
_diffrn_measured_fraction_theta_full 0.994
_diffrn_measured_fraction_theta_max 0.995
_diffrn_measurement_details ' 148 frames, detector distance = 100 mm'
_diffrn_measurement_device '2-circle diffractometer'
_diffrn_measurement_device_type 'STOE IPDS 2T'
_diffrn_measurement_method 'rotation method, \w scans'
_diffrn_radiation_collimation '0.6 mm diameter'
_diffrn_radiation_monochromator 'parabolic x-ray mirror'
_diffrn_radiation_polarisn_norm 270
_diffrn_radiation_probe x-ray
_diffrn_radiation_type MoK\a
_diffrn_radiation_wavelength 0.71073
_diffrn_reflns_av_R_equivalents 0.1029
_diffrn_reflns_av_unetI/netI 0.1184
_diffrn_reflns_Laue_measured_fraction_full 0.994
_diffrn_reflns_Laue_measured_fraction_max 0.995
_diffrn_reflns_limit_h_max 21
_diffrn_reflns_limit_h_min -21
_diffrn_reflns_limit_k_max 13
_diffrn_reflns_limit_k_min -13
_diffrn_reflns_limit_l_max 27
_diffrn_reflns_limit_l_min -29
_diffrn_reflns_number 10355
_diffrn_reflns_point_group_measured_fraction_full 0.994
_diffrn_reflns_point_group_measured_fraction_max 0.995
_diffrn_reflns_theta_full 25.242
_diffrn_reflns_theta_max 26.994
_diffrn_reflns_theta_min 2.295
_diffrn_source 'GeniX Mo, 0.05 x 0.05 mm2 microfocus'
_diffrn_source_current 1.000
_diffrn_source_power 0.050
_diffrn_source_voltage 50
_diffrn_standards_number 0
_exptl_absorpt_coefficient_mu 0.218
_exptl_absorpt_correction_type none
_exptl_crystal_colour colourless
_exptl_crystal_density_diffrn 1.206
_exptl_crystal_density_method 'not measured'
_exptl_crystal_description plate
_exptl_crystal_F_000 1600
_exptl_crystal_size_max 0.14
_exptl_crystal_size_mid 0.14
_exptl_crystal_size_min 0.1
_refine_diff_density_max 1.107
_refine_diff_density_min -0.715
_refine_diff_density_rms 0.121
_refine_ls_extinction_method none
_refine_ls_goodness_of_fit_ref 1.012
_refine_ls_hydrogen_treatment constr
_refine_ls_matrix_type full
_refine_ls_number_constraints 0
_refine_ls_number_parameters 231
_refine_ls_number_reflns 4450
_refine_ls_number_restraints 0
_refine_ls_restrained_S_all 1.012
_refine_ls_R_factor_all 0.179
_refine_ls_R_factor_gt 0.1031
_refine_ls_shift/su_max 0
_refine_ls_shift/su_mean 0
_refine_ls_structure_factor_coef Fsqd
_refine_ls_weighting_details 'w=1/[\s^2^(Fo^2^)+(0.1985P)^2^] where P=(Fo^2^+2Fc^2^)/3'
_refine_ls_weighting_scheme calc
_refine_ls_wR_factor_gt 0.2545
_refine_ls_wR_factor_ref 0.3186
_reflns_Friedel_coverage 0
_reflns_number_gt 2405
_reflns_number_total 4450
_reflns_threshold_expression 'I > 2\s(I)'
_cod_data_source_file d4dt03012e2.cif
_cod_data_source_block shelx_CCDC2
_cod_depositor_comments 'Adding full bibliography for 7717484--7717490.cif.'
_cod_original_sg_symbol_H-M 'C 2/c'
_cod_database_code 7717486
_shelx_estimated_absorpt_t_min 0.97
_shelx_estimated_absorpt_t_max 0.978

loop_
_symmetry_equiv_pos_as_xyz
'x, y, z'
'-x, y, -z+1/2'
'x+1/2, y+1/2, z'
'-x+1/2, y+1/2, -z+1/2'
'-x, -y, -z'
'x, -y, z-1/2'
'-x+1/2, -y+1/2, -z'
'x+1/2, -y+1/2, z-1/2'

loop_
_atom_site_label
_atom_site_type_symbol
_atom_site_fract_x
_atom_site_fract_y
_atom_site_fract_z
_atom_site_U_iso_or_equiv
_atom_site_adp_type
_atom_site_occupancy
_atom_site_site_symmetry_order
_atom_site_calc_flag
_atom_site_refinement_flags_posn
_atom_site_refinement_flags_adp
_atom_site_refinement_flags_occupancy
_atom_site_disorder_assembly
_atom_site_disorder_group
C1 C 0.5349(3) 0.2420(4) 0.2822(2) 0.0348(12) Uani 1 1 d . . . . .
C2 C 0.6096(3) 0.1625(5) 0.2851(2) 0.0373(12) Uani 1 1 d . . . . .
C3 C 0.6857(3) 0.2029(5) 0.3189(3) 0.0479(15) Uani 1 1 d . . . . .
H3 H 0.690555 0.279005 0.34007 0.057 Uiso 1 1 calc R U . . .
C4 C 0.7556(4) 0.1329(6) 0.3224(4) 0.0631(19) Uani 1 1 d . . . . .
H4 H 0.806875 0.161408 0.346905 0.076 Uiso 1 1 calc R U . . .
C5 C 0.7521(4) 0.0254(6) 0.2916(3) 0.0592(18) Uani 1 1 d . . . . .
H5 H 0.800183 -0.019697 0.29311 0.071 Uiso 1 1 calc R U . . .
C6 C 0.6762(4) -0.0170(5) 0.2578(3) 0.0506(16) Uani 1 1 d . . . . .
H6 H 0.672083 -0.09202 0.235902 0.061 Uiso 1 1 calc R U . . .
C7 C 0.6065(4) 0.0492(5) 0.2559(3) 0.0429(13) Uani 1 1 d . . . . .
H7 H 0.555007 0.01652 0.234088 0.051 Uiso 1 1 calc R U . . .
C8 C 0.5015(3) 0.2105(5) 0.3364(2) 0.0361(12) Uani 1 1 d . . . . .
C9 C 0.5453(3) 0.1396(5) 0.3844(3) 0.0404(13) Uani 1 1 d . . . . .
H9 H 0.598207 0.111659 0.385279 0.048 Uiso 1 1 calc R U . . .
C10 C 0.5138(4) 0.1087(5) 0.4311(3) 0.0470(14) Uani 1 1 d . . . . .
H10 H 0.544861 0.058346 0.463169 0.056 Uiso 1 1 calc R U . . .
C11 C 0.4374(4) 0.1497(5) 0.4321(3) 0.0475(15) Uani 1 1 d . . . . .
H11 H 0.415922 0.128422 0.464503 0.057 Uiso 1 1 calc R U . . .
C12 C 0.3937(4) 0.2217(5) 0.3851(3) 0.0439(14) Uani 1 1 d . . . . .
H12 H 0.341038 0.249988 0.384687 0.053 Uiso 1 1 calc R U . . .
C13 C 0.4254(3) 0.2538(5) 0.3383(3) 0.0401(13) Uani 1 1 d . . . . .
H13 H 0.394833 0.306184 0.306974 0.048 Uiso 1 1 calc R U . . .
C14 C 0.7038(3) 0.4809(5) 0.4183(3) 0.0425(13) Uani 1 1 d . . . . .
H14A H 0.717979 0.564592 0.435191 0.051 Uiso 1 1 calc R U . . .
H14B H 0.70755 0.481201 0.37629 0.051 Uiso 1 1 calc R U . . .
C15 C 0.7656(4) 0.3897(6) 0.4553(3) 0.0554(16) Uani 1 1 d . . . . .
H15A H 0.769061 0.39881 0.498259 0.083 Uiso 1 1 calc R U . . .
H15B H 0.819041 0.40598 0.449381 0.083 Uiso 1 1 calc R U . . .
H15C H 0.748446 0.305466 0.442155 0.083 Uiso 1 1 calc R U . . .
C16 C 0.6062(4) 0.4300(5) 0.4761(3) 0.0457(14) Uani 1 1 d . . . . .
H16A H 0.639782 0.358313 0.494943 0.055 Uiso 1 1 calc R U . . .
H16B H 0.54836 0.407363 0.469706 0.055 Uiso 1 1 calc R U . . .
C17 C 0.6265(4) 0.5379(6) 0.5200(3) 0.0558(16) Uani 1 1 d . . . . .
H17A H 0.684456 0.558189 0.528722 0.084 Uiso 1 1 calc R U . . .
H17B H 0.614389 0.515441 0.557728 0.084 Uiso 1 1 calc R U . . .
H17C H 0.593666 0.609684 0.501985 0.084 Uiso 1 1 calc R U . . .
C18 C 0.6141(3) 0.7148(5) 0.3325(3) 0.0435(13) Uani 1 1 d . . . . .
H18A H 0.594877 0.759919 0.29366 0.052 Uiso 1 1 calc R U . . .
H18B H 0.654184 0.652355 0.328086 0.052 Uiso 1 1 calc R U . . .
C19 C 0.6559(4) 0.8052(5) 0.3822(3) 0.0487(15) Uani 1 1 d . . . . .
H19A H 0.61589 0.864979 0.388077 0.073 Uiso 1 1 calc R U . . .
H19B H 0.699215 0.848734 0.370537 0.073 Uiso 1 1 calc R U . . .
H19C H 0.679391 0.759988 0.419964 0.073 Uiso 1 1 calc R U . . .
C20 C 0.4744(4) 0.7319(5) 0.3414(3) 0.0457(14) Uani 1 1 d . . . . .
H20A H 0.424227 0.688662 0.318247 0.055 Uiso 1 1 calc R U . . .
H20B H 0.479678 0.807341 0.318538 0.055 Uiso 1 1 calc R U . . .
C21 C 0.4650(4) 0.7689(6) 0.4010(3) 0.0586(17) Uani 1 1 d . . . . .
H21A H 0.455999 0.69538 0.422922 0.088 Uiso 1 1 calc R U . . .
H21B H 0.418362 0.824743 0.394886 0.088 Uiso 1 1 calc R U . . .
H21C H 0.514598 0.811121 0.424513 0.088 Uiso 1 1 calc R U . . .
N2 N 0.5445(3) 0.6518(4) 0.3448(2) 0.0424(11) Uani 1 1 d . . . . .
N1 N 0.6195(3) 0.4536(4) 0.4171(2) 0.0410(11) Uani 1 1 d . . . . .
P1 P 0.56203(8) 0.41613(12) 0.28148(6) 0.0351(4) Uani 1 1 d . . . A 1
P2 P 0.53562(8) 0.50096(12) 0.36217(7) 0.0364(4) Uani 1 1 d . . . A 1

loop_
_atom_site_aniso_label
_atom_site_aniso_U_11
_atom_site_aniso_U_22
_atom_site_aniso_U_33
_atom_site_aniso_U_23
_atom_site_aniso_U_13
_atom_site_aniso_U_12
C1 0.033(3) 0.026(2) 0.047(3) -0.001(2) 0.012(2) -0.003(2)
C2 0.038(3) 0.031(3) 0.047(3) 0.004(2) 0.018(3) 0.003(2)
C3 0.034(3) 0.038(3) 0.070(4) 0.000(3) 0.013(3) 0.005(2)
C4 0.034(4) 0.055(4) 0.097(6) 0.009(4) 0.015(4) -0.001(3)
C5 0.042(4) 0.046(4) 0.093(5) 0.012(3) 0.025(4) 0.014(3)
C6 0.052(4) 0.041(3) 0.068(4) 0.002(3) 0.032(3) 0.013(3)
C7 0.040(3) 0.035(3) 0.059(4) 0.003(3) 0.022(3) 0.001(2)
C8 0.032(3) 0.030(3) 0.049(3) -0.002(2) 0.017(2) -0.002(2)
C9 0.037(3) 0.033(3) 0.051(3) -0.002(2) 0.012(3) 0.001(2)
C10 0.049(4) 0.036(3) 0.054(4) 0.002(3) 0.012(3) -0.002(3)
C11 0.054(4) 0.044(3) 0.052(4) 0.003(3) 0.026(3) -0.003(3)
C12 0.045(3) 0.036(3) 0.056(4) 0.000(3) 0.023(3) 0.003(2)
C13 0.039(3) 0.029(3) 0.054(3) 0.002(2) 0.016(3) 0.001(2)
C14 0.032(3) 0.038(3) 0.056(4) -0.004(2) 0.011(3) -0.003(2)
C15 0.044(4) 0.054(4) 0.064(4) 0.009(3) 0.009(3) 0.009(3)
C16 0.047(4) 0.042(3) 0.052(3) -0.001(3) 0.020(3) -0.002(3)
C17 0.057(4) 0.058(4) 0.054(4) -0.010(3) 0.018(3) 0.001(3)
C18 0.041(3) 0.037(3) 0.054(4) 0.000(3) 0.016(3) -0.003(2)
C19 0.045(4) 0.039(3) 0.063(4) -0.003(3) 0.016(3) -0.008(3)
C20 0.043(3) 0.033(3) 0.065(4) 0.002(3) 0.021(3) 0.007(2)
C21 0.055(4) 0.049(4) 0.076(5) -0.006(3) 0.025(4) 0.000(3)
N2 0.037(3) 0.033(2) 0.057(3) -0.004(2) 0.014(2) 0.0006(19)
N1 0.037(3) 0.040(3) 0.048(3) 0.002(2) 0.015(2) 0.001(2)
P1 0.0325(7) 0.0278(7) 0.0459(8) 0.0009(5) 0.0127(6) 0.0005(5)
P2 0.0342(8) 0.0300(7) 0.0473(8) -0.0015(6) 0.0153(6) -0.0004(6)

loop_
_atom_type_symbol
_atom_type_description
_atom_type_scat_dispersion_real
_atom_type_scat_dispersion_imag
_atom_type_scat_source
C C 0.0033 0.0016 'International Tables Vol C Tables 4.2.6.8 and 6.1.1.4'
H H 0 0 'International Tables Vol C Tables 4.2.6.8 and 6.1.1.4'
N N 0.0061 0.0033 'International Tables Vol C Tables 4.2.6.8 and 6.1.1.4'
P P 0.1023 0.0942 'International Tables Vol C Tables 4.2.6.8 and 6.1.1.4'

loop_
_geom_angle_atom_site_label_1
_geom_angle_atom_site_label_2
_geom_angle_atom_site_label_3
_geom_angle
_geom_angle_site_symmetry_1
_geom_angle_site_symmetry_3
_geom_angle_publ_flag
C2 C1 C8 109.7(4) . . ?
C2 C1 C1 115.4(4) . 2_655 ?
C8 C1 C1 113.2(5) . 2_655 ?
C2 C1 P1 110.4(3) . . ?
C8 C1 P1 111.3(3) . . ?
C1 C1 P1 96.18(18) 2_655 . ?
C3 C2 C7 116.8(5) . . ?
C3 C2 C1 119.2(5) . . ?
C7 C2 C1 124.0(5) . . ?
C2 C3 C4 120.8(6) . . ?
C2 C3 H3 119.6 . . ?
C4 C3 H3 119.6 . . ?
C5 C4 C3 121.7(7) . . ?
C5 C4 H4 119.1 . . ?
C3 C4 H4 119.1 . . ?
C4 C5 C6 118.2(6) . . ?
C4 C5 H5 120.9 . . ?
C6 C5 H5 120.9 . . ?
C7 C6 C5 120.5(6) . . ?
C7 C6 H6 119.7 . . ?
C5 C6 H6 119.7 . . ?
C6 C7 C2 121.9(6) . . ?
C6 C7 H7 119.1 . . ?
C2 C7 H7 119.1 . . ?
C9 C8 C13 117.4(5) . . ?
C9 C8 C1 121.8(4) . . ?
C13 C8 C1 120.9(5) . . ?
C10 C9 C8 121.2(5) . . ?
C10 C9 H9 119.4 . . ?
C8 C9 H9 119.4 . . ?
C9 C10 C11 121.2(6) . . ?
C9 C10 H10 119.4 . . ?
C11 C10 H10 119.4 . . ?
C12 C11 C10 118.2(5) . . ?
C12 C11 H11 120.9 . . ?
C10 C11 H11 120.9 . . ?
C11 C12 C13 120.9(5) . . ?
C11 C12 H12 119.6 . . ?
C13 C12 H12 119.6 . . ?
C12 C13 C8 121.1(5) . . ?
C12 C13 H13 119.4 . . ?
C8 C13 H13 119.4 . . ?
N1 C14 C15 113.8(5) . . ?
N1 C14 H14A 108.8 . . ?
C15 C14 H14A 108.8 . . ?
N1 C14 H14B 108.8 . . ?
C15 C14 H14B 108.8 . . ?
H14A C14 H14B 107.7 . . ?
C14 C15 H15A 109.5 . . ?
C14 C15 H15B 109.5 . . ?
H15A C15 H15B 109.5 . . ?
C14 C15 H15C 109.5 . . ?
H15A C15 H15C 109.5 . . ?
H15B C15 H15C 109.5 . . ?
N1 C16 C17 114.7(5) . . ?
N1 C16 H16A 108.6 . . ?
C17 C16 H16A 108.6 . . ?
N1 C16 H16B 108.6 . . ?
C17 C16 H16B 108.6 . . ?
H16A C16 H16B 107.6 . . ?
C16 C17 H17A 109.5 . . ?
C16 C17 H17B 109.5 . . ?
H17A C17 H17B 109.5 . . ?
C16 C17 H17C 109.5 . . ?
H17A C17 H17C 109.5 . . ?
H17B C17 H17C 109.5 . . ?
N2 C18 C19 112.7(5) . . ?
N2 C18 H18A 109.1 . . ?
C19 C18 H18A 109.1 . . ?
N2 C18 H18B 109.1 . . ?
C19 C18 H18B 109.1 . . ?
H18A C18 H18B 107.8 . . ?
C18 C19 H19A 109.5 . . ?
C18 C19 H19B 109.5 . . ?
H19A C19 H19B 109.5 . . ?
C18 C19 H19C 109.5 . . ?
H19A C19 H19C 109.5 . . ?
H19B C19 H19C 109.5 . . ?
N2 C20 C21 114.4(5) . . ?
N2 C20 H20A 108.7 . . ?
C21 C20 H20A 108.7 . . ?
N2 C20 H20B 108.7 . . ?
C21 C20 H20B 108.7 . . ?
H20A C20 H20B 107.6 . . ?
C20 C21 H21A 109.5 . . ?
C20 C21 H21B 109.5 . . ?
H21A C21 H21B 109.5 . . ?
C20 C21 H21C 109.5 . . ?
H21A C21 H21C 109.5 . . ?
H21B C21 H21C 109.5 . . ?
C20 N2 C18 114.3(4) . . ?
C20 N2 P2 117.1(4) . . ?
C18 N2 P2 128.6(4) . . ?
C14 N1 C16 115.6(5) . . ?
C14 N1 P2 124.8(4) . . ?
C16 N1 P2 115.0(4) . . ?
C1 P1 P1 79.51(16) . 2_655 ?
C1 P1 P2 106.64(16) . . ?
P1 P1 P2 99.34(8) 2_655 . ?
N2 P2 N1 110.6(2) . . ?
N2 P2 P1 98.43(17) . . ?
N1 P2 P1 99.64(16) . . ?

loop_
_geom_bond_atom_site_label_1
_geom_bond_atom_site_label_2
_geom_bond_distance
_geom_bond_site_symmetry_2
_geom_bond_publ_flag
C1 C2 1.528(7) . ?
C1 C8 1.555(7) . ?
C1 C1 1.619(10) 2_655 ?
C1 P1 1.945(5) . ?
C2 C3 1.384(8) . ?
C2 C7 1.394(8) . ?
C3 C4 1.400(8) . ?
C3 H3 0.95 . ?
C4 C5 1.356(10) . ?
C4 H4 0.95 . ?
C5 C6 1.389(9) . ?
C5 H5 0.95 . ?
C6 C7 1.382(8) . ?
C6 H6 0.95 . ?
C7 H7 0.95 . ?
C8 C9 1.380(8) . ?
C8 C13 1.398(7) . ?
C9 C10 1.376(8) . ?
C9 H9 0.95 . ?
C10 C11 1.389(8) . ?
C10 H10 0.95 . ?
C11 C12 1.371(8) . ?
C11 H11 0.95 . ?
C12 C13 1.383(7) . ?
C12 H12 0.95 . ?
C13 H13 0.95 . ?
C14 N1 1.465(7) . ?
C14 C15 1.519(8) . ?
C14 H14A 0.99 . ?
C14 H14B 0.99 . ?
C15 H15A 0.98 . ?
C15 H15B 0.98 . ?
C15 H15C 0.98 . ?
C16 N1 1.465(7) . ?
C16 C17 1.521(8) . ?
C16 H16A 0.99 . ?
C16 H16B 0.99 . ?
C17 H17A 0.98 . ?
C17 H17B 0.98 . ?
C17 H17C 0.98 . ?
C18 N2 1.470(7) . ?
C18 C19 1.522(8) . ?
C18 H18A 0.99 . ?
C18 H18B 0.99 . ?
C19 H19A 0.98 . ?
C19 H19B 0.98 . ?
C19 H19C 0.98 . ?
C20 N2 1.466(7) . ?
C20 C21 1.484(8) . ?
C20 H20A 0.99 . ?
C20 H20B 0.99 . ?
C21 H21A 0.98 . ?
C21 H21B 0.98 . ?
C21 H21C 0.98 . ?
N2 P2 1.700(5) . ?
N1 P2 1.701(5) . ?
P1 P1 2.204(3) 2_655 ?
P1 P2 2.2346(19) . ?

loop_
_geom_torsion_atom_site_label_1
_geom_torsion_atom_site_label_2
_geom_torsion_atom_site_label_3
_geom_torsion_atom_site_label_4
_geom_torsion
_geom_torsion_site_symmetry_1
_geom_torsion_site_symmetry_2
_geom_torsion_site_symmetry_3
_geom_torsion_site_symmetry_4
_geom_torsion_publ_flag
C8 C1 C2 C3 -86.9(6) . . . . ?
C1 C1 C2 C3 143.9(5) 2_655 . . . ?
P1 C1 C2 C3 36.2(6) . . . . ?
C8 C1 C2 C7 92.5(6) . . . . ?
C1 C1 C2 C7 -36.8(6) 2_655 . . . ?
P1 C1 C2 C7 -144.4(4) . . . . ?
C7 C2 C3 C4 0.9(8) . . . . ?
C1 C2 C3 C4 -179.6(5) . . . . ?
C2 C3 C4 C5 1.9(10) . . . . ?
C3 C4 C5 C6 -2.4(10) . . . . ?
C4 C5 C6 C7 0.0(10) . . . . ?
C5 C6 C7 C2 2.9(9) . . . . ?
C3 C2 C7 C6 -3.3(8) . . . . ?
C1 C2 C7 C6 177.3(5) . . . . ?
C2 C1 C8 C9 11.8(7) . . . . ?
C1 C1 C8 C9 142.3(4) 2_655 . . . ?
P1 C1 C8 C9 -110.7(5) . . . . ?
C2 C1 C8 C13 -168.4(5) . . . . ?
C1 C1 C8 C13 -37.9(5) 2_655 . . . ?
P1 C1 C8 C13 69.2(6) . . . . ?
C13 C8 C9 C10 2.6(8) . . . . ?
C1 C8 C9 C10 -177.6(5) . . . . ?
C8 C9 C10 C11 -1.3(9) . . . . ?
C9 C10 C11 C12 0.3(9) . . . . ?
C10 C11 C12 C13 -0.7(9) . . . . ?
C11 C12 C13 C8 2.2(9) . . . . ?
C9 C8 C13 C12 -3.0(8) . . . . ?
C1 C8 C13 C12 177.1(5) . . . . ?
C21 C20 N2 C18 -103.4(6) . . . . ?
C21 C20 N2 P2 76.7(6) . . . . ?
C19 C18 N2 C20 69.3(6) . . . . ?
C19 C18 N2 P2 -110.7(5) . . . . ?
C15 C14 N1 C16 49.0(7) . . . . ?
C15 C14 N1 P2 -156.4(4) . . . . ?
C17 C16 N1 C14 62.1(7) . . . . ?
C17 C16 N1 P2 -95.0(6) . . . . ?
C20 N2 P2 N1 -132.6(4) . . . . ?
C18 N2 P2 N1 47.5(5) . . . . ?
C20 N2 P2 P1 123.8(4) . . . . ?
C18 N2 P2 P1 -56.2(5) . . . . ?
C14 N1 P2 N2 -44.9(5) . . . . ?
C16 N1 P2 N2 109.7(4) . . . . ?
C14 N1 P2 P1 57.9(4) . . . . ?
C16 N1 P2 P1 -147.4(4) . . . . ?
